data_2220377
loop_
_publ_author_name
'Khaledi, Hamid'
'Mohd Ali, Hapipah'
'Ng, Seik Weng'

_publ_section_title
;
 Benzyl
 <i>N</i>'-(1-methyl-1<i>H</i>-indol-3-ylmethylidene)hydrazinecarbodithioate
;
_journal_coeditor_code TK2334
_journal_issue 12
_journal_name_full 'Acta Crystallographica Section E'
_journal_page_first o2482
_journal_paper_doi 10.1107/S1600536808039330
_journal_volume 64
_journal_year 2008
_chemical_formula_iupac 'C18 H17 N3 S2'
_chemical_formula_moiety 'C18 H17 N3 S2'
_chemical_formula_sum 'C18 H17 N3 S2'
_chemical_formula_weight 339.47
_chemical_name_systematic
;
Benzyl
<i>N</i>'-(1-methyl-1<i>H</i>-indol-3-ylmethylidene)hydrazinecarbodithioate
;
_space_group_IT_number 4
_symmetry_cell_setting monoclinic
_symmetry_space_group_name_Hall 'P 2yb'
_symmetry_space_group_name_H-M 'P 1 21 1'
_atom_sites_solution_hydrogens constr
_atom_sites_solution_primary direct
_atom_sites_solution_secondary difmap
_audit_creation_method SHELXL-97
_cell_angle_alpha 90
_cell_angle_beta 111.934(2)
_cell_angle_gamma 90
_cell_formula_units_Z 2
_cell_length_a 10.6111(4)
_cell_length_b 6.1134(2)
_cell_length_c 13.4961(4)
_cell_measurement_reflns_used 1721
_cell_measurement_temperature 100(2)
_cell_measurement_theta_max 27.1
_cell_measurement_theta_min 3.1
_cell_volume 812.12(5)
_computing_cell_refinement 'APEX2 (Bruker, 2007)'
_computing_data_collection 'APEX2 (Bruker, 2007)'
_computing_data_reduction 'SAINT (Bruker, 2007)'
_computing_molecular_graphics 'X-SEED (Barbour, 2001)'
_computing_publication_material 'publCIF (Westrip, 2008)'
_computing_structure_refinement 'SHELXL97 (Sheldrick, 2008)'
_computing_structure_solution 'SHELXS97 (Sheldrick, 2008)'
_diffrn_ambient_temperature 100(2)
_diffrn_measured_fraction_theta_full 0.989
_diffrn_measured_fraction_theta_max 0.989
_diffrn_measurement_device_type 'Bruker SMART APEX'
_diffrn_measurement_method \w
_diffrn_radiation_monochromator graphite
_diffrn_radiation_source 'fine-focus sealed tube'
_diffrn_radiation_type MoK\a
_diffrn_radiation_wavelength 0.71073
_diffrn_reflns_av_R_equivalents 0.027
_diffrn_reflns_av_sigmaI/netI 0.052
_diffrn_reflns_limit_h_max 13
_diffrn_reflns_limit_h_min -13
_diffrn_reflns_limit_k_max 7
_diffrn_reflns_limit_k_min -6
_diffrn_reflns_limit_l_max 17
_diffrn_reflns_limit_l_min -17
_diffrn_reflns_number 5513
_diffrn_reflns_theta_full 27.5
_diffrn_reflns_theta_max 27.5
_diffrn_reflns_theta_min 1.6
_diffrn_standards_decay_% 0
_diffrn_standards_interval_count 0
_diffrn_standards_interval_time 0
_diffrn_standards_number 0
_exptl_absorpt_coefficient_mu 0.330
_exptl_absorpt_correction_T_max 0.993
_exptl_absorpt_correction_T_min 0.908
_exptl_absorpt_correction_type multi-scan
_exptl_absorpt_process_details '(SADABS; Sheldrick, 1996)'
_exptl_crystal_colour Yellow
_exptl_crystal_density_diffrn 1.388
_exptl_crystal_density_method 'not measured'
_exptl_crystal_description Plate
_exptl_crystal_F_000 356
_exptl_crystal_size_max 0.30
_exptl_crystal_size_mid 0.10
_exptl_crystal_size_min 0.02
_refine_diff_density_max 0.28
_refine_diff_density_min -0.28
_refine_ls_abs_structure_details 'Flack (1983), 1261 Friedel pairs'
_refine_ls_abs_structure_Flack 0.01(8)
_refine_ls_extinction_method none
_refine_ls_goodness_of_fit_ref 1.03
_refine_ls_hydrogen_treatment mixed
_refine_ls_matrix_type full
_refine_ls_number_parameters 213
_refine_ls_number_reflns 3277
_refine_ls_number_restraints 2
_refine_ls_restrained_S_all 1.03
_refine_ls_R_factor_all 0.049
_refine_ls_R_factor_gt 0.037
_refine_ls_shift/su_max 0.001
_refine_ls_shift/su_mean 0.001
_refine_ls_structure_factor_coef Fsqd
_refine_ls_weighting_details 'calc w=1/[\s^2^(Fo^2^)+(0.0366P)^2^+0.212P] where P=(Fo^2^+2Fc^2^)/3'
_refine_ls_weighting_scheme calc
_refine_ls_wR_factor_gt 0.082
_refine_ls_wR_factor_ref 0.087
_reflns_number_gt 2802
_reflns_number_total 3277
_reflns_threshold_expression I>2\s(I)
_cod_data_source_file tk2334.cif
_cod_data_source_block I
_cod_depositor_comments
;
The following automatic conversions were performed:
'_symmetry_cell_setting' value 'Monoclinic' changed to 'monoclinic'
according to '/home/saulius/struct/CIF-dictionaries/cif_core.dic'
dictionary named 'cif_core.dic' version 2.4.1 from
2010-06-29.

'_exptl_absorpt_correction_type' value 'Multi-scan' changed
to 'multi-scan' according to
'/home/saulius/struct/CIF-dictionaries/cif_core.dic' dictionary named
'cif_core.dic' version 2.4.1 from 2010-06-29.

Automatic conversion script
Id: cif_fix_enum 1527 2010-12-29 10:47:43Z saulius 

The following automatic conversions were performed:

'_symmetry_cell_setting' value 'Monoclinic' changed to 'monoclinic'
according to /home/saulius/struct/CIF-dictionaries/cif_core.dic
dictionary named 'cif_core.dic' version 2.4.1 from
2010-06-29.

'_exptl_absorpt_correction_type' value 'Multi-scan'
changed to 'multi-scan' according to
/home/saulius/struct/CIF-dictionaries/cif_core.dic dictionary named
'cif_core.dic' version 2.4.1 from 2010-06-29.

Automatic conversion script
Id: cif_fix_values 1715 2011-07-08 13:25:40Z adriana 
;
_cod_original_sg_symbol_H-M 'P 21'
_cod_database_code 2220377
_cod_database_fobs_code 2220377

loop_
_symmetry_equiv_pos_as_xyz
'x, y, z'
'-x, y+1/2, -z'

loop_
_atom_site_type_symbol
_atom_site_label
_atom_site_fract_x
_atom_site_fract_y
_atom_site_fract_z
_atom_site_U_iso_or_equiv
_atom_site_adp_type
_atom_site_calc_flag
_atom_site_refinement_flags
_atom_site_occupancy
S S1 0.33191(7) 0.50000(12) 0.67816(5) 0.01960(16) Uani d . 1
S S2 0.48123(7) 0.86601(13) 0.61270(5) 0.02642(18) Uani d . 1
N N1 0.2902(2) 0.7662(4) 1.16590(16) 0.0202(5) Uani d . 1
N N2 0.3791(2) 0.7502(4) 0.85695(16) 0.0181(5) Uani d . 1
N N3 0.4323(2) 0.8477(4) 0.78860(16) 0.0183(5) Uani d D 1
H H3 0.480(3) 0.967(3) 0.796(2) 0.035(9) Uiso d D 1
C C1 0.2337(3) 0.5789(5) 1.1079(2) 0.0178(6) Uani d . 1
C C2 0.1584(3) 0.4147(5) 1.1303(2) 0.0215(6) Uani d . 1
H H2 0.1422 0.4143 1.1950 0.026 Uiso calc R 1
C C3 0.1075(3) 0.2515(5) 1.0548(2) 0.0236(6) Uani d . 1
H H3A 0.0531 0.1389 1.0668 0.028 Uiso calc R 1
C C4 0.1347(3) 0.2496(5) 0.9610(2) 0.0215(6) Uani d . 1
H H4 0.0983 0.1354 0.9106 0.026 Uiso calc R 1
C C5 0.2133(3) 0.4101(4) 0.9399(2) 0.0193(6) Uani d . 1
H H5 0.2326 0.4051 0.8767 0.023 Uiso calc R 1
C C6 0.2637(3) 0.5795(4) 1.01374(19) 0.0166(6) Uani d . 1
C C7 0.2743(3) 0.8324(5) 1.2645(2) 0.0261(7) Uani d . 1
H H7A 0.3162 0.9761 1.2867 0.039 Uiso calc R 1
H H7B 0.3186 0.7249 1.3206 0.039 Uiso calc R 1
H H7C 0.1774 0.8405 1.2524 0.039 Uiso calc R 1
C C8 0.3524(3) 0.8815(5) 1.11224(19) 0.0201(6) Uani d . 1
H H8 0.3981 1.0166 1.1357 0.024 Uiso calc R 1
C C9 0.3409(3) 0.7767(4) 1.01840(19) 0.0168(6) Uani d . 1
C C10 0.3932(2) 0.8586(5) 0.94249(18) 0.0166(5) Uani d . 1
H H10 0.4392 0.9952 0.9551 0.020 Uiso calc R 1
C C11 0.4177(3) 0.7519(5) 0.6953(2) 0.0197(6) Uani d . 1
C C12 0.3161(3) 0.4207(5) 0.54473(19) 0.0229(6) Uani d . 1
H H12A 0.3840 0.5019 0.5251 0.028 Uiso calc R 1
H H12B 0.3366 0.2627 0.5445 0.028 Uiso calc R 1
C C13 0.1765(3) 0.4642(5) 0.46213(19) 0.0192(6) Uani d . 1
C C14 0.1145(3) 0.6657(5) 0.4536(2) 0.0220(6) Uani d . 1
H H14 0.1606 0.7800 0.5010 0.026 Uiso calc R 1
C C15 -0.0137(3) 0.7043(5) 0.3773(2) 0.0258(7) Uani d . 1
H H15 -0.0550 0.8438 0.3726 0.031 Uiso calc R 1
C C16 -0.0816(3) 0.5379(6) 0.3078(2) 0.0295(8) Uani d . 1
H H16 -0.1693 0.5638 0.2552 0.035 Uiso calc R 1
C C17 -0.0220(3) 0.3353(5) 0.3150(2) 0.0280(7) Uani d . 1
H H17 -0.0686 0.2212 0.2677 0.034 Uiso calc R 1
C C18 0.1073(3) 0.2984(5) 0.3919(2) 0.0240(7) Uani d . 1
H H18 0.1486 0.1589 0.3966 0.029 Uiso calc R 1

loop_
_atom_site_aniso_label
_atom_site_aniso_U_11
_atom_site_aniso_U_22
_atom_site_aniso_U_33
_atom_site_aniso_U_12
_atom_site_aniso_U_13
_atom_site_aniso_U_23
S1 0.0229(3) 0.0209(4) 0.0149(3) -0.0023(3) 0.0070(2) 0.0006(3)
S2 0.0317(4) 0.0286(4) 0.0252(3) -0.0013(4) 0.0179(3) 0.0058(3)
N1 0.0225(12) 0.0243(13) 0.0158(10) 0.0007(10) 0.0094(9) -0.0026(9)
N2 0.0191(11) 0.0187(13) 0.0176(10) -0.0022(10) 0.0082(9) 0.0036(9)
N3 0.0232(12) 0.0166(13) 0.0178(10) -0.0018(10) 0.0109(9) 0.0023(10)
C1 0.0179(14) 0.0190(15) 0.0159(12) 0.0050(12) 0.0056(11) 0.0017(11)
C2 0.0210(14) 0.0248(17) 0.0208(13) 0.0049(12) 0.0103(11) 0.0051(11)
C3 0.0217(14) 0.0195(16) 0.0298(14) -0.0007(13) 0.0097(12) 0.0052(12)
C4 0.0225(14) 0.0195(15) 0.0208(13) -0.0007(12) 0.0062(11) -0.0012(12)
C5 0.0192(13) 0.0213(16) 0.0178(12) 0.0031(12) 0.0072(11) 0.0025(11)
C6 0.0145(13) 0.0187(15) 0.0169(12) 0.0041(11) 0.0063(10) 0.0031(11)
C7 0.0369(17) 0.0297(18) 0.0160(12) 0.0016(14) 0.0148(12) -0.0056(12)
C8 0.0173(13) 0.0194(15) 0.0216(12) 0.0007(13) 0.0049(10) -0.0003(12)
C9 0.0156(13) 0.0182(15) 0.0157(12) 0.0003(11) 0.0048(10) 0.0016(11)
C10 0.0180(13) 0.0136(13) 0.0168(11) -0.0014(12) 0.0049(10) -0.0002(11)
C11 0.0176(13) 0.0225(16) 0.0185(12) 0.0038(12) 0.0061(11) 0.0040(11)
C12 0.0298(15) 0.0225(16) 0.0182(12) 0.0035(12) 0.0109(12) -0.0016(11)
C13 0.0230(13) 0.0242(17) 0.0130(11) -0.0008(12) 0.0099(10) 0.0005(11)
C14 0.0230(15) 0.0266(17) 0.0157(12) -0.0016(12) 0.0064(11) -0.0021(11)
C15 0.0281(16) 0.0256(17) 0.0254(14) 0.0045(13) 0.0122(12) 0.0060(13)
C16 0.0244(15) 0.044(2) 0.0176(12) -0.0029(14) 0.0055(11) 0.0064(13)
C17 0.0353(17) 0.0324(19) 0.0169(12) -0.0157(15) 0.0105(12) -0.0049(13)
C18 0.0366(17) 0.0196(16) 0.0202(13) -0.0043(13) 0.0159(13) -0.0011(11)

loop_
_atom_type_symbol
_atom_type_description
_atom_type_scat_dispersion_real
_atom_type_scat_dispersion_imag
_atom_type_scat_source
C C 0.0033 0.0016 'International Tables Vol C Tables 4.2.6.8 and 6.1.1.4'
H H 0.0000 0.0000 'International Tables Vol C Tables 4.2.6.8 and 6.1.1.4'
N N 0.0061 0.0033 'International Tables Vol C Tables 4.2.6.8 and 6.1.1.4'
S S 0.1246 0.1234 'International Tables Vol C Tables 4.2.6.8 and 6.1.1.4'

loop_
_geom_angle_atom_site_label_1
_geom_angle_atom_site_label_2
_geom_angle_atom_site_label_3
_geom_angle
C11 S1 C12 102.48(13)
C8 N1 C1 108.8(2)
C8 N1 C7 126.3(3)
C1 N1 C7 124.7(2)
C10 N2 N3 115.8(2)
C11 N3 N2 120.3(2)
C11 N3 H3 109(2)
N2 N3 H3 131(2)
C2 C1 N1 129.5(2)
C2 C1 C6 122.6(3)
N1 C1 C6 108.0(2)
C3 C2 C1 117.4(2)
C3 C2 H2 121.3
C1 C2 H2 121.3
C2 C3 C4 121.1(3)
C2 C3 H3A 119.4
C4 C3 H3A 119.4
C5 C4 C3 121.6(3)
C5 C4 H4 119.2
C3 C4 H4 119.2
C4 C5 C6 118.6(2)
C4 C5 H5 120.7
C6 C5 H5 120.7
C5 C6 C1 118.8(2)
C5 C6 C9 135.2(2)
C1 C6 C9 106.0(2)
N1 C7 H7A 109.5
N1 C7 H7B 109.5
H7A C7 H7B 109.5
N1 C7 H7C 109.5
H7A C7 H7C 109.5
H7B C7 H7C 109.5
N1 C8 C9 110.9(3)
N1 C8 H8 124.6
C9 C8 H8 124.6
C8 C9 C10 124.8(3)
C8 C9 C6 106.3(2)
C10 C9 C6 128.9(2)
N2 C10 C9 121.1(3)
N2 C10 H10 119.5
C9 C10 H10 119.5
N3 C11 S2 120.9(2)
N3 C11 S1 112.2(2)
S2 C11 S1 126.94(17)
C13 C12 S1 112.87(19)
C13 C12 H12A 109.0
S1 C12 H12A 109.0
C13 C12 H12B 109.0
S1 C12 H12B 109.0
H12A C12 H12B 107.8
C14 C13 C18 118.6(2)
C14 C13 C12 121.6(2)
C18 C13 C12 119.8(3)
C13 C14 C15 121.2(3)
C13 C14 H14 119.4
C15 C14 H14 119.4
C14 C15 C16 119.7(3)
C14 C15 H15 120.2
C16 C15 H15 120.2
C17 C16 C15 120.2(3)
C17 C16 H16 119.9
C15 C16 H16 119.9
C16 C17 C18 119.7(3)
C16 C17 H17 120.2
C18 C17 H17 120.2
C13 C18 C17 120.7(3)
C13 C18 H18 119.7
C17 C18 H18 119.7

loop_
_geom_bond_atom_site_label_1
_geom_bond_atom_site_label_2
_geom_bond_distance
S1 C11 1.759(3)
S1 C12 1.811(3)
S2 C11 1.657(3)
N1 C8 1.347(3)
N1 C1 1.390(4)
N1 C7 1.460(3)
N2 C10 1.290(3)
N2 N3 1.384(3)
N3 C11 1.345(3)
N3 H3 0.875(10)
C1 C2 1.386(4)
C1 C6 1.420(4)
C2 C3 1.384(4)
C2 H2 0.9500
C3 C4 1.400(4)
C3 H3A 0.9500
C4 C5 1.385(4)
C4 H4 0.9500
C5 C6 1.398(4)
C5 H5 0.9500
C6 C9 1.445(4)
C7 H7A 0.9800
C7 H7B 0.9800
C7 H7C 0.9800
C8 C9 1.383(4)
C8 H8 0.9500
C9 C10 1.426(4)
C10 H10 0.9500
C12 C13 1.508(4)
C12 H12A 0.9900
C12 H12B 0.9900
C13 C14 1.381(4)
C13 C18 1.394(4)
C14 C15 1.386(4)
C14 H14 0.9500
C15 C16 1.389(4)
C15 H15 0.9500
C16 C17 1.378(5)
C16 H16 0.9500
C17 C18 1.395(4)
C17 H17 0.9500
C18 H18 0.9500

loop_
_geom_torsion_atom_site_label_1
_geom_torsion_atom_site_label_2
_geom_torsion_atom_site_label_3
_geom_torsion_atom_site_label_4
_geom_torsion
C10 N2 N3 C11 -177.2(2)
C8 N1 C1 C2 -178.6(3)
C7 N1 C1 C2 -3.0(4)
C8 N1 C1 C6 0.3(3)
C7 N1 C1 C6 175.9(2)
N1 C1 C2 C3 176.3(3)
C6 C1 C2 C3 -2.4(4)
C1 C2 C3 C4 1.8(4)
C2 C3 C4 C5 0.0(4)
C3 C4 C5 C6 -1.3(4)
C4 C5 C6 C1 0.8(4)
C4 C5 C6 C9 -176.2(3)
C2 C1 C6 C5 1.1(4)
N1 C1 C6 C5 -177.9(2)
C2 C1 C6 C9 178.9(2)
N1 C1 C6 C9 -0.1(3)
C1 N1 C8 C9 -0.4(3)
C7 N1 C8 C9 -175.9(3)
N1 C8 C9 C10 178.6(2)
N1 C8 C9 C6 0.4(3)
C5 C6 C9 C8 177.1(3)
C1 C6 C9 C8 -0.2(3)
C5 C6 C9 C10 -1.0(5)
C1 C6 C9 C10 -178.3(3)
N3 N2 C10 C9 179.1(2)
C8 C9 C10 N2 179.5(3)
C6 C9 C10 N2 -2.7(4)
N2 N3 C11 S2 -179.82(19)
N2 N3 C11 S1 -1.8(3)
C12 S1 C11 N3 175.97(19)
C12 S1 C11 S2 -6.1(2)
C11 S1 C12 C13 -101.3(2)
S1 C12 C13 C14 50.8(3)
S1 C12 C13 C18 -129.3(2)
C18 C13 C14 C15 0.0(4)
C12 C13 C14 C15 179.9(2)
C13 C14 C15 C16 -0.1(4)
C14 C15 C16 C17 0.3(4)
C15 C16 C17 C18 -0.4(4)
C14 C13 C18 C17 -0.2(4)
C12 C13 C18 C17 180.0(2)
C16 C17 C18 C13 0.4(4)

loop_
_cod_related_entry_id
_cod_related_entry_database
_cod_related_entry_code
1 ChemSpider 24741259
